data_2311802
loop_
_publ_author_name
'Sarmah, Kashyap Kumar'
'Rajbongshi, Trishna'
'Bhowmick, Sourav'
'Thakuria, Ranjit'

_publ_section_title
;
 First-line antituberculosis drug, pyrazinamide,
 its&#x00A0;pharmaceutically relevant cocrystals and a salt.
;
_journal_issue 'Pt 5'
_journal_name_full 'Acta crystallographica Section B, Structural science, crystal engineering and materials'
_journal_page_first 1007
_journal_page_last 1016
_journal_paper_doi 10.1107/S2052520617011477
_journal_volume 73
_journal_year 2017
_chemical_formula_moiety 'C7 H6 O4, C5 H5 N3 O'
_chemical_formula_sum 'C12 H11 N3 O5'
_chemical_formula_weight 277.24
_space_group_crystal_system monoclinic
_space_group_IT_number 14
_space_group_name_Hall '-P 2ybc'
_space_group_name_H-M_alt 'P 1 21/c 1'
_atom_sites_solution_hydrogens mixed
_audit_creation_method SHELXL-2016/6
_cell_angle_alpha 90
_cell_angle_beta 97.492(3)
_cell_angle_gamma 90
_cell_formula_units_Z 4
_cell_length_a 5.0262(3)
_cell_length_b 25.2701(11)
_cell_length_c 9.7106(5)
_cell_measurement_reflns_used 4461
_cell_measurement_temperature 296(2)
_cell_measurement_theta_max 27.00
_cell_measurement_theta_min 2.26
_cell_volume 1222.84(11)
_computing_cell_refinement 'Bruker SAINT'
_computing_data_collection 'Bruker APEX2'
_computing_data_reduction 'Bruker SAINT'
_computing_molecular_graphics 'Bruker SHELXTL'
_computing_publication_material 'Bruker SHELXTL'
_computing_structure_refinement 'SHELXL-2016/6 (Sheldrick, 2016)'
_computing_structure_solution 'SHELXL-2016/6 (Sheldrick, 2016)'
_diffrn_ambient_temperature 296(2)
_diffrn_measured_fraction_theta_full 0.996
_diffrn_measured_fraction_theta_max 0.993
_diffrn_measurement_device_type 'Bruker APEX-II CCD'
_diffrn_measurement_method '\f and \w scans'
_diffrn_radiation_type MoK\a
_diffrn_radiation_wavelength 0.71073
_diffrn_reflns_av_R_equivalents 0.0211
_diffrn_reflns_av_unetI/netI 0.0193
_diffrn_reflns_Laue_measured_fraction_full 0.996
_diffrn_reflns_Laue_measured_fraction_max 0.993
_diffrn_reflns_limit_h_max 6
_diffrn_reflns_limit_h_min -5
_diffrn_reflns_limit_k_max 32
_diffrn_reflns_limit_k_min -31
_diffrn_reflns_limit_l_max 12
_diffrn_reflns_limit_l_min -11
_diffrn_reflns_number 10147
_diffrn_reflns_point_group_measured_fraction_full 0.996
_diffrn_reflns_point_group_measured_fraction_max 0.993
_diffrn_reflns_theta_full 25.242
_diffrn_reflns_theta_max 27.051
_diffrn_reflns_theta_min 2.264
_diffrn_source 'fine-focus sealed tube'
_exptl_absorpt_coefficient_mu 0.120
_exptl_absorpt_correction_T_max 0.9811
_exptl_absorpt_correction_T_min 0.9730
_exptl_absorpt_correction_type multi-scan
_exptl_absorpt_process_details 'Bruker AXS SADABS program'
_exptl_crystal_colour colorless
_exptl_crystal_density_diffrn 1.506
_exptl_crystal_description block
_exptl_crystal_F_000 576
_exptl_crystal_size_max 0.230
_exptl_crystal_size_mid 0.180
_exptl_crystal_size_min 0.160
_refine_diff_density_max 0.147
_refine_diff_density_min -0.255
_refine_diff_density_rms 0.053
_refine_ls_extinction_method none
_refine_ls_goodness_of_fit_ref 1.090
_refine_ls_hydrogen_treatment mixed
_refine_ls_matrix_type full
_refine_ls_number_parameters 201
_refine_ls_number_reflns 2677
_refine_ls_number_restraints 0
_refine_ls_restrained_S_all 1.090
_refine_ls_R_factor_all 0.0531
_refine_ls_R_factor_gt 0.0448
_refine_ls_shift/su_max 0.000
_refine_ls_shift/su_mean 0.000
_refine_ls_structure_factor_coef Fsqd
_refine_ls_weighting_details 'w=1/[\s^2^(Fo^2^)+(0.0581P)^2^+0.4176P] where P=(Fo^2^+2Fc^2^)/3'
_refine_ls_weighting_scheme calc
_refine_ls_wR_factor_gt 0.1171
_refine_ls_wR_factor_ref 0.1226
_reflns_Friedel_coverage 0.000
_reflns_number_gt 2259
_reflns_number_total 2677
_reflns_threshold_expression 'I > 2\s(I)'
_cod_data_source_file rm5006sup1.cif
_cod_data_source_block Pyz_35DHBA
_cod_original_sg_symbol_H-M 'P 21/c'
_cod_database_code 2311802
_shelx_shelxl_version_number 2016/6
_shelx_space_group_comment
;
The symmetry employed for this shelxl refinement is uniquely defined
by the following loop, which should always be used as a source of
symmetry information in preference to the above space-group names.
They are only intended as comments.
;
_shelx_estimated_absorpt_t_min 0.973
_shelx_estimated_absorpt_t_max 0.981
_exptl_absorpt_special_details 'Sheldrick,G.M.,2015,University of gottingen'

loop_
_space_group_symop_operation_xyz
'x, y, z'
'-x, y+1/2, -z+1/2'
'-x, -y, -z'
'x, -y-1/2, z-1/2'

loop_
_atom_site_label
_atom_site_type_symbol
_atom_site_fract_x
_atom_site_fract_y
_atom_site_fract_z
_atom_site_U_iso_or_equiv
_atom_site_adp_type
_atom_site_occupancy
_atom_site_site_symmetry_order
_atom_site_calc_flag
_atom_site_refinement_flags_posn
_atom_site_refinement_flags_adp
C1 C 0.7152(3) 0.07063(6) 0.81374(16) 0.0311(3) Uani 1 1 d . .
C2 C 0.8607(4) 0.09207(6) 0.71523(17) 0.0375(4) Uani 1 1 d . .
H2 H 0.838594 0.127638 0.691904 0.045 Uiso 1 1 calc R U
C3 C 1.0541(4) 0.01251(7) 0.69110(18) 0.0407(4) Uani 1 1 d . .
H3 H 1.170765 -0.009175 0.649916 0.049 Uiso 1 1 calc R U
C4 C 0.9104(4) -0.00895(7) 0.78978(19) 0.0439(4) Uani 1 1 d . .
H4 H 0.933789 -0.044489 0.813136 0.053 Uiso 1 1 calc R U
C5 C 0.5225(3) 0.10536(6) 0.87752(16) 0.0344(4) Uani 1 1 d . .
C6 C 0.7002(3) 0.17708(6) 0.26205(15) 0.0296(3) Uani 1 1 d . .
C7 C 0.5911(3) 0.22364(6) 0.30452(16) 0.0337(4) Uani 1 1 d . .
H7 H 0.635610 0.256041 0.268281 0.040 Uiso 1 1 calc R U
C8 C 0.4135(3) 0.22086(6) 0.40251(16) 0.0344(4) Uani 1 1 d . .
C9 C 0.3463(3) 0.17281(6) 0.45713(17) 0.0349(4) Uani 1 1 d . .
H9 H 0.228667 0.171596 0.523485 0.042 Uiso 1 1 calc R U
C10 C 0.4554(3) 0.12651(6) 0.41227(16) 0.0337(4) Uani 1 1 d . .
C11 C 0.6346(3) 0.12845(6) 0.31483(17) 0.0345(4) Uani 1 1 d . .
H11 H 0.709638 0.097492 0.285288 0.041 Uiso 1 1 calc R U
C12 C 0.8917(3) 0.17874(6) 0.15695(16) 0.0321(3) Uani 1 1 d . .
H4A H 0.352(5) 0.2936(10) 0.412(3) 0.064(7) Uiso 1 1 d . .
H5A H 0.269(6) 0.0808(11) 0.523(3) 0.089(9) Uiso 1 1 d . .
H3A H 0.432(4) 0.0503(9) 1.004(2) 0.048(6) Uiso 1 1 d . .
H3B H 0.283(4) 0.1053(8) 1.014(2) 0.051(6) Uiso 1 1 d . .
H2A H 1.059(5) 0.2280(9) 0.055(3) 0.069(7) Uiso 1 1 d . .
N2 N 0.7391(3) 0.01997(5) 0.85234(15) 0.0382(3) Uani 1 1 d . .
N1 N 1.0315(3) 0.06284(6) 0.65319(14) 0.0387(3) Uani 1 1 d . .
N3 N 0.3986(3) 0.08439(6) 0.97651(15) 0.0396(4) Uani 1 1 d . .
O1 O 0.4864(3) 0.15084(5) 0.83340(15) 0.0544(4) Uani 1 1 d . .
O3 O 0.9916(3) 0.13964(5) 0.11251(13) 0.0440(3) Uani 1 1 d . .
O2 O 0.9400(3) 0.22726(5) 0.11761(14) 0.0492(4) Uani 1 1 d . .
O4 O 0.2972(3) 0.26537(5) 0.44612(15) 0.0526(4) Uani 1 1 d . .
O5 O 0.3948(3) 0.07791(5) 0.46020(14) 0.0490(4) Uani 1 1 d . .

loop_
_atom_site_aniso_label
_atom_site_aniso_U_11
_atom_site_aniso_U_22
_atom_site_aniso_U_33
_atom_site_aniso_U_23
_atom_site_aniso_U_13
_atom_site_aniso_U_12
C1 0.0325(8) 0.0297(7) 0.0334(7) -0.0012(6) 0.0129(6) -0.0010(6)
C2 0.0427(10) 0.0313(8) 0.0423(9) 0.0036(6) 0.0198(7) 0.0015(7)
C3 0.0461(10) 0.0354(9) 0.0454(9) -0.0013(7) 0.0238(8) 0.0041(7)
C4 0.0562(11) 0.0288(8) 0.0521(10) 0.0038(7) 0.0280(9) 0.0042(7)
C5 0.0379(9) 0.0291(8) 0.0389(8) -0.0029(6) 0.0156(7) -0.0003(6)
C6 0.0287(8) 0.0317(8) 0.0308(7) 0.0002(6) 0.0131(6) 0.0005(6)
C7 0.0369(9) 0.0288(7) 0.0398(8) 0.0005(6) 0.0214(7) -0.0016(6)
C8 0.0390(9) 0.0301(8) 0.0385(8) -0.0048(6) 0.0217(7) -0.0013(6)
C9 0.0376(9) 0.0363(8) 0.0353(8) -0.0022(6) 0.0219(7) -0.0043(7)
C10 0.0380(9) 0.0314(8) 0.0344(8) 0.0032(6) 0.0151(7) -0.0029(6)
C11 0.0379(9) 0.0301(8) 0.0391(8) 0.0008(6) 0.0190(7) 0.0037(6)
C12 0.0318(8) 0.0333(8) 0.0343(8) 0.0014(6) 0.0157(6) 0.0024(6)
N2 0.0459(9) 0.0301(7) 0.0430(8) 0.0023(6) 0.0223(6) 0.0012(6)
N1 0.0429(8) 0.0365(7) 0.0413(7) 0.0016(6) 0.0224(6) -0.0001(6)
N3 0.0444(9) 0.0351(8) 0.0445(8) 0.0003(6) 0.0257(7) 0.0036(6)
O1 0.0710(10) 0.0314(6) 0.0697(9) 0.0072(6) 0.0430(7) 0.0100(6)
O3 0.0479(8) 0.0393(6) 0.0514(7) -0.0020(5) 0.0308(6) 0.0056(5)
O2 0.0591(9) 0.0375(7) 0.0609(8) 0.0086(6) 0.0452(7) 0.0049(6)
O4 0.0685(10) 0.0295(6) 0.0716(9) -0.0044(6) 0.0538(8) -0.0006(6)
O5 0.0643(9) 0.0313(6) 0.0594(8) 0.0068(5) 0.0380(7) -0.0018(6)

loop_
_atom_type_symbol
_atom_type_description
_atom_type_scat_dispersion_real
_atom_type_scat_dispersion_imag
_atom_type_scat_source
C C 0.0033 0.0016 'International Tables Vol C Tables 4.2.6.8 and 6.1.1.4'
H H 0.0000 0.0000 'International Tables Vol C Tables 4.2.6.8 and 6.1.1.4'
N N 0.0061 0.0033 'International Tables Vol C Tables 4.2.6.8 and 6.1.1.4'
O O 0.0106 0.0060 'International Tables Vol C Tables 4.2.6.8 and 6.1.1.4'

loop_
_geom_angle_atom_site_label_1
_geom_angle_atom_site_label_2
_geom_angle_atom_site_label_3
_geom_angle
N2 C1 C2 122.11(14)
N2 C1 C5 119.01(13)
C2 C1 C5 118.88(14)
N1 C2 C1 121.54(15)
N1 C2 H2 119.2
C1 C2 H2 119.2
N1 C3 C4 122.34(15)
N1 C3 H3 118.8
C4 C3 H3 118.8
N2 C4 C3 121.79(15)
N2 C4 H4 119.1
C3 C4 H4 119.1
O1 C5 N3 124.39(15)
O1 C5 C1 118.44(14)
N3 C5 C1 117.16(14)
C7 C6 C11 121.35(13)
C7 C6 C12 119.75(13)
C11 C6 C12 118.90(13)
C6 C7 C8 118.46(14)
C6 C7 H7 120.8
C8 C7 H7 120.8
O4 C8 C9 118.03(13)
O4 C8 C7 120.81(14)
C9 C8 C7 121.16(14)
C8 C9 C10 119.58(13)
C8 C9 H9 120.2
C10 C9 H9 120.2
O5 C10 C9 122.56(13)
O5 C10 C11 117.29(14)
C9 C10 C11 120.15(14)
C6 C11 C10 119.29(14)
C6 C11 H11 120.4
C10 C11 H11 120.4
O3 C12 O2 123.73(14)
O3 C12 C6 123.66(14)
O2 C12 C6 112.60(13)
C4 N2 C1 115.93(14)
C3 N1 C2 116.28(13)
C5 N3 H3A 120.2(13)
C5 N3 H3B 116.8(13)
H3A N3 H3B 123.0(19)
C12 O2 H2A 112.1(15)
C8 O4 H4A 113.5(17)
C10 O5 H5A 110.7(17)

loop_
_geom_bond_atom_site_label_1
_geom_bond_atom_site_label_2
_geom_bond_distance
C1 N2 1.335(2)
C1 C2 1.388(2)
C1 C5 1.499(2)
C2 N1 1.335(2)
C2 H2 0.9300
C3 N1 1.325(2)
C3 C4 1.384(2)
C3 H3 0.9300
C4 N2 1.334(2)
C4 H4 0.9300
C5 O1 1.232(2)
C5 N3 1.323(2)
C6 C7 1.384(2)
C6 C11 1.388(2)
C6 C12 1.4920(19)
C7 C8 1.389(2)
C7 H7 0.9300
C8 O4 1.3601(18)
C8 C9 1.384(2)
C9 C10 1.386(2)
C9 H9 0.9300
C10 O5 1.3620(18)
C10 C11 1.389(2)
C11 H11 0.9300
C12 O3 1.2128(19)
C12 O2 1.3162(19)
N3 H3A 0.91(2)
N3 H3B 0.90(2)
O2 H2A 0.91(3)
O4 H4A 0.85(3)
O5 H5A 0.94(3)
